data_4100650
loop_
_publ_author_name
'Nissinen, Maija'
'Cametti, Massimo'
'Dalla Cort, Antonella'
'Mandolini, Luigi'
'Rissanen, Kari'

_journal_name_full 'Journal of the American Chemical Society'
_journal_paper_doi 10.1021/ja042840+
_journal_year 2005
_chemical_formula_moiety 'C51 H57 N O36'
_chemical_formula_sum 'C51 H57 N O43'
_chemical_formula_weight 1372.98
_chemical_name_common 6-AmCio-b-CD
_space_group_IT_number 5
_symmetry_cell_setting monoclinic
_symmetry_space_group_name_Hall 'C 2y'
_symmetry_space_group_name_H-M 'C 1 2 1'
_cell_angle_alpha 90.00
_cell_angle_beta 111.17(8)
_cell_angle_gamma 90.00
_cell_formula_units_Z 4
_cell_length_a 18.859(16)
_cell_length_b 24.37(2)
_cell_length_c 15.585(14)
_cell_measurement_temperature 293(2)
_cell_volume 6680(10)
_diffrn_ambient_temperature 150(2)
_exptl_crystal_density_diffrn 1.365
_cod_original_sg_symbol_H-M 'C 2'
_cod_database_code 4100650

loop_
_symmetry_equiv_pos_as_xyz
'x, y, z'
'-x, y, -z'
'x+1/2, y+1/2, z'
'-x+1/2, y+1/2, -z'

loop_
_atom_site_label
_atom_site_type_symbol
_atom_site_fract_x
_atom_site_fract_y
_atom_site_fract_z
_atom_site_U_iso_or_equiv
_atom_site_adp_type
_atom_site_occupancy
_atom_site_calc_flag
_atom_site_refinement_flags
_atom_site_disorder_assembly
_atom_site_disorder_group
C1_1 C 0.7176(10) 0.1708(11) 0.3171(10) 0.057(4) Uani 1 d D . .
H1_1 H 0.7711 0.1781 0.3268 0.068 Uiso 1 calc R . .
C2_1 C 0.6995(8) 0.1997(11) 0.3920(9) 0.050(3) Uani 1 d D . .
H2_1 H 0.7072 0.2392 0.3882 0.059 Uiso 1 calc R . .
C3_1 C 0.6169(7) 0.1886(12) 0.3779(7) 0.045(3) Uani 1 d D . .
H3_1 H 0.6079 0.1492 0.3818 0.055 Uiso 1 calc R . .
C4_1 C 0.5699(7) 0.2108(12) 0.2842(9) 0.050(3) Uani 1 d D . .
H4_1 H 0.5750 0.2508 0.2836 0.060 Uiso 1 calc R . .
C5_1 C 0.5940(8) 0.1857(12) 0.2107(10) 0.063(5) Uani 1 d D . .
H5_1 H 0.5821 0.1464 0.2075 0.076 Uiso 1 calc R . .
C6_1 C 0.5525(12) 0.2106(14) 0.1151(11) 0.085(7) Uani 1 d D . .
H6A_1 H 0.5709 0.1938 0.0708 0.102 Uiso 1 calc R . .
H6B_1 H 0.4984 0.2032 0.0960 0.102 Uiso 1 calc R . .
O2_1 O 0.7479(6) 0.1798(11) 0.4811(7) 0.051(2) Uani 1 d D . .
O3_1 O 0.5994(7) 0.2190(11) 0.4491(7) 0.059(3) Uani 1 d D . .
O4_1 O 0.4923(6) 0.1962(11) 0.2679(7) 0.050(2) Uani 1 d D . .
O5_1 O 0.6732(6) 0.1914(11) 0.2297(8) 0.061(3) Uani 1 d D . .
O6_1 O 0.5649(9) 0.2696(12) 0.1166(9) 0.081(4) Uani 1 d D . .
C1_2 C 0.4365(9) 0.2381(12) 0.2351(9) 0.058(4) Uani 1 d D . .
H1_2 H 0.4623 0.2728 0.2331 0.070 Uiso 1 calc R . .
C2_2 C 0.3976(8) 0.2436(11) 0.3067(8) 0.051(4) Uani 1 d D . .
H2_2 H 0.3625 0.2748 0.2883 0.062 Uiso 1 calc R . .
C3_2 C 0.3514(8) 0.1930(12) 0.3062(8) 0.047(3) Uani 1 d D . .
H3_2 H 0.3857 0.1614 0.3236 0.056 Uiso 1 calc R . .
C4_2 C 0.2938(8) 0.1835(11) 0.2090(8) 0.044(3) Uani 1 d D . .
H4_2 H 0.2580 0.2142 0.1901 0.053 Uiso 1 calc R . .
C5_2 C 0.3396(10) 0.1782(13) 0.1425(8) 0.063(5) Uani 1 d D . .
H5_2 H 0.3734 0.1462 0.1586 0.076 Uiso 1 calc R . .
C6_2 C 0.2848(14) 0.1748(16) 0.0433(13) 0.111(12) Uani 1 d D . .
H6A_2 H 0.3138 0.1755 0.0030 0.133 Uiso 1 calc R . .
H6B_2 H 0.2581 0.1400 0.0341 0.133 Uiso 1 calc R . .
O2_2 O 0.4520(6) 0.2552(11) 0.3956(7) 0.059(3) Uani 1 d D . .
O3_2 O 0.3111(6) 0.1966(11) 0.3688(7) 0.054(3) Uani 1 d D . .
O4_2 O 0.2548(5) 0.1342(11) 0.2101(6) 0.040(2) Uani 1 d D . .
O5_2 O 0.3822(7) 0.2279(12) 0.1476(7) 0.075(4) Uani 1 d D . .
O6_2 O 0.2327(11) 0.2162(16) 0.0186(11) 0.168(14) Uani 1 d D . .
C1_3 C 0.1750(8) 0.1343(12) 0.1698(10) 0.056(4) Uani 1 d D . .
H1_3 H 0.1582 0.1722 0.1531 0.067 Uiso 1 calc R . .
C2_3 C 0.1423(9) 0.1146(11) 0.2409(10) 0.050(3) Uani 1 d D . .
H2_3 H 0.0867 0.1156 0.2139 0.060 Uiso 1 calc R . .
C3_3 C 0.1694(8) 0.0537(11) 0.2659(9) 0.042(3) Uani 1 d D . .
H3_3 H 0.2250 0.0522 0.2940 0.051 Uiso 1 calc R . .
C4_3 C 0.1420(7) 0.0207(11) 0.1775(9) 0.040(3) Uani 1 d D . .
H4_3 H 0.0864 0.0178 0.1531 0.048 Uiso 1 calc R . .
C5_3 C 0.1709(8) 0.0454(11) 0.1054(8) 0.038(3) Uani 1 d D . .
H5_3 H 0.2265 0.0433 0.1285 0.046 Uiso 1 calc R . .
C6_3 C 0.1395(12) 0.0169(13) 0.0133(13) 0.076(5) Uani 1 d D . .
H6A_3 H 0.1650 0.0317 -0.0256 0.091 Uiso 1 calc R . .
H6B_3 H 0.1526 -0.0217 0.0227 0.091 Uiso 1 calc R . .
O2_3 O 0.1673(5) 0.1473(11) 0.3216(6) 0.044(2) Uani 1 d D . .
O3_3 O 0.1362(8) 0.0318(11) 0.3271(8) 0.060(3) Uani 1 d D . .
O4_3 O 0.1767(6) -0.0325(11) 0.2019(7) 0.046(2) Uani 1 d D . .
O5_3 O 0.1480(6) 0.1022(11) 0.0904(7) 0.051(2) Uani 1 d D . .
O6_3 O 0.0658(10) 0.0206(14) -0.0315(12) 0.116(7) Uani 1 d D . .
C1_4 C 0.1291(9) -0.0797(11) 0.1786(10) 0.050(4) Uani 1 d D . .
H1_4 H 0.0757 -0.0684 0.1597 0.060 Uiso 1 calc R . .
C2_4 C 0.1497(7) -0.1140(11) 0.2648(8) 0.043(3) Uani 1 d D . .
H2_4 H 0.1176 -0.1470 0.2513 0.052 Uiso 1 calc R . .
C3_4 C 0.2343(7) -0.1318(11) 0.2952(8) 0.036(3) Uani 1 d D . .
H3_4 H 0.2673 -0.0994 0.3107 0.043 Uiso 1 calc R . .
C4_4 C 0.2439(7) -0.1623(11) 0.2144(8) 0.036(3) Uani 1 d D . .
H4_4 H 0.2130 -0.1958 0.2020 0.044 Uiso 1 calc R . .
C5_4 C 0.2181(9) -0.1259(11) 0.1273(8) 0.050(3) Uani 1 d D . .
H5_4 H 0.2507 -0.0935 0.1376 0.060 Uiso 1 calc R . .
C6_4 C 0.2184(12) -0.1569(13) 0.0417(11) 0.075(6) Uani 1 d D . .
H6A_4 H 0.1995 -0.1332 -0.0118 0.090 Uiso 1 calc R . .
H6B_4 H 0.2699 -0.1677 0.0498 0.090 Uiso 1 calc R . .
O2_4 O 0.1389(7) -0.0849(11) 0.3388(8) 0.061(3) Uani 1 d D . .
O3_4 O 0.2546(6) -0.1682(11) 0.3715(7) 0.052(3) Uani 1 d D . .
O4_4 O 0.3216(5) -0.1768(11) 0.2369(6) 0.039(2) Uani 1 d D . .
O5_4 O 0.1399(5) -0.1094(11) 0.1065(6) 0.041(2) Uani 1 d D . .
O6_4 O 0.1709(10) -0.2048(11) 0.0278(9) 0.079(4) Uani 1 d D . .
C1_5 C 0.3412(8) -0.2312(12) 0.2248(9) 0.048(3) Uani 1 d D . .
H1_5 H 0.2957 -0.2543 0.2083 0.058 Uiso 1 calc R . .
C2_5 C 0.3975(7) -0.2499(11) 0.3147(8) 0.041(3) Uani 1 d D . .
H2_5 H 0.4082 -0.2886 0.3070 0.049 Uiso 1 calc R . .
C3_5 C 0.4738(7) -0.2188(12) 0.3404(7) 0.043(3) Uani 1 d D . .
H3_5 H 0.4654 -0.1802 0.3517 0.052 Uiso 1 calc R . .
C4_5 C 0.5019(7) -0.2217(12) 0.2621(8) 0.042(3) Uani 1 d D . .
H4_5 H 0.5160 -0.2596 0.2547 0.050 Uiso 1 calc R . .
C5_5 C 0.4395(7) -0.2023(11) 0.1725(8) 0.041(3) Uani 1 d D . .
H5_5 H 0.4281 -0.1635 0.1779 0.049 Uiso 1 calc R . .
C6_5 C 0.4621(10) -0.2105(12) 0.0890(10) 0.053(4) Uani 1 d D . .
H6A_5 H 0.4186 -0.2028 0.0337 0.064 Uiso 1 calc R . .
H6B_5 H 0.5018 -0.1845 0.0918 0.064 Uiso 1 calc R . .
O2_5 O 0.3654(6) -0.2480(11) 0.3844(7) 0.054(3) Uani 1 d D . .
O3_5 O 0.5257(6) -0.2417(12) 0.4224(7) 0.065(3) Uani 1 d D . .
O4_5 O 0.5659(5) -0.1874(11) 0.2809(7) 0.044(2) Uani 1 d D . .
O5_5 O 0.3720(5) -0.2347(11) 0.1554(6) 0.048(2) Uani 1 d D . .
O6_5 O 0.4887(8) -0.2651(11) 0.0834(7) 0.059(3) Uani 1 d D . .
C1_6 C 0.6363(8) -0.2106(12) 0.2811(9) 0.048(3) Uani 1 d D . .
H1_6 H 0.6288 -0.2501 0.2696 0.057 Uiso 1 calc R . .
C2_6 C 0.6961(9) -0.2028(11) 0.3726(10) 0.052(4) Uani 1 d D . .
H2_6 H 0.7425 -0.2204 0.3715 0.063 Uiso 1 calc R . .
C3_6 C 0.7131(8) -0.1414(11) 0.3909(8) 0.040(3) Uani 1 d D . .
H3_6 H 0.6669 -0.1232 0.3915 0.048 Uiso 1 calc R . .
C4_6 C 0.7330(8) -0.1181(12) 0.3137(9) 0.054(4) Uani 1 d D . .
H4_6 H 0.7810 -0.1343 0.3154 0.065 Uiso 1 calc R . .
C5_6 C 0.6716(11) -0.1291(12) 0.2192(12) 0.074(5) Uani 1 d D . .
H5_6 H 0.6253 -0.1084 0.2119 0.089 Uiso 1 calc R . .
C6_6 C 0.7013(14) -0.1150(16) 0.1410(14) 0.097(8) Uani 1 d D . .
H6A_6 H 0.6615 -0.1208 0.0816 0.117 Uiso 1 calc R . .
H6B_6 H 0.7167 -0.0768 0.1453 0.117 Uiso 1 calc R . .
O2_6 O 0.6777(6) -0.2275(11) 0.4453(7) 0.051(2) Uani 1 d D . .
O3_6 O 0.7715(7) -0.1317(11) 0.4751(7) 0.056(3) Uani 1 d D . .
O4_6 O 0.7426(8) -0.0604(11) 0.3267(9) 0.065(3) Uani 1 d D . .
O5_6 O 0.6560(7) -0.1873(11) 0.2101(7) 0.061(3) Uani 1 d D . .
O6_6 O 0.7653(15) -0.1500(16) 0.1506(16) 0.137(8) Uani 1 d D . .
C1_7 C 0.8107(10) -0.0346(12) 0.3282(11) 0.066(5) Uani 1 d D . .
H1_7 H 0.8475 -0.0631 0.3286 0.079 Uiso 1 calc R . .
C2_7 C 0.8420(10) -0.0025(12) 0.4157(11) 0.073(6) Uani 1 d D . .
H2_7 H 0.8893 0.0146 0.4166 0.088 Uiso 1 calc R . .
C3_7 C 0.7877(11) 0.0438(11) 0.4161(10) 0.060(4) Uani 1 d D . .
H3_7 H 0.7407 0.0278 0.4181 0.072 Uiso 1 calc R . .
C4_7 C 0.7690(10) 0.0778(11) 0.3291(10) 0.062(5) Uani 1 d D . .
H4_7 H 0.8141 0.0989 0.3318 0.074 Uiso 1 calc R . .
C5_7 C 0.7438(12) 0.0414(12) 0.2426(11) 0.067(5) Uani 1 d D . .
H5_7 H 0.6943 0.0252 0.2345 0.080 Uiso 1 calc R . .
C6_7 C 0.7362(17) 0.0762(13) 0.1583(11) 0.097(8) Uani 1 d D . .
H6A_7 H 0.7002 0.1057 0.1518 0.116 Uiso 1 calc R . .
H6B_7 H 0.7850 0.0921 0.1645 0.116 Uiso 1 calc R . .
O2_7 O 0.8606(8) -0.0353(11) 0.4976(10) 0.075(4) Uani 1 d D . .
O3_7 O 0.8203(8) 0.0789(11) 0.4945(8) 0.067(3) Uani 1 d D . .
O4_7 O 0.7097(7) 0.1146(11) 0.3255(7) 0.058(3) Uani 1 d D . .
O5_7 O 0.7974(9) -0.0015(11) 0.2508(9) 0.074(4) Uani 1 d D . .
O1_8 O 0.7099(11) 0.0407(13) 0.0789(13) 0.107(5) Uiso 1 d D . .
C2_8 C 0.6304(16) 0.042(2) 0.016(3) 0.34(6) Uiso 1 d D . .
C3_8 C 0.611(2) 0.011(2) -0.065(2) 0.166(16) Uiso 1 d D . .
H3_8 H 0.6377 -0.0198 -0.0723 0.199 Uiso 1 calc R . .
C4_8 C 0.546(2) 0.0315(11) -0.135(3) 0.21(2) Uiso 1 d D . .
H4_8 H 0.5211 0.0625 -0.1256 0.251 Uiso 1 calc R . .
C5_8 C 0.5193(19) 0.0010(4) -0.226(2) 0.19(2) Uiso 1 d D . .
C6_8 C 0.446(2) 0.010(2) -0.290(3) 0.43(9) Uiso 1 d D . .
H6_8 H 0.4141 0.0354 -0.2768 0.515 Uiso 1 calc R . .
C7_8 C 0.422(3) -0.018(2) -0.374(3) 0.54(13) Uiso 1 d D . .
H7_8 H 0.3731 -0.0117 -0.4167 0.651 Uiso 1 calc R . .
C8_8 C 0.470(3) -0.0550(19) -0.393(3) 0.20(2) Uiso 1 d D . .
C9_8 C 0.543(3) -0.0645(18) -0.329(3) 0.22(3) Uiso 1 d D . .
H9_8 H 0.5752 -0.0893 -0.3422 0.260 Uiso 1 calc R . .
C10_8 C 0.568(2) -0.0364(16) -0.245(3) 0.28(4) Uiso 1 d D . .
H10_8 H 0.6164 -0.0426 -0.2023 0.335 Uiso 1 calc R . .
O11_8 O 0.582(3) 0.068(6) 0.033(7) 0.82(16) Uiso 1 d D . .
N12_8 N 0.444(5) -0.085(3) -0.482(4) 1.0(3) Uiso 1 d D . .
H12A_8 H 0.3996 -0.0796 -0.5214 1.189 Uiso 1 calc R . .
H12B_8 H 0.4744 -0.1081 -0.4931 1.189 Uiso 1 calc R . .
OW1_9 O 0.4669(11) 0.3493(13) 0.0832(14) 0.110(5) Uiso 1 d . . .
OW2_9 O 0.9153(14) -0.1058(15) 0.2115(17) 0.131(7) Uiso 1 d . . .
OW3_9 O 0.3992(13) -0.3483(14) 0.0929(15) 0.120(6) Uiso 1 d . . .
OW4_9 O 0.0338(14) 0.0022(15) -0.2184(16) 0.125(7) Uiso 1 d . . .
OW5_9 O 0.9321(15) 0.1054(15) 0.2631(18) 0.138(7) Uiso 1 d . . .
OW6_9 O 0.4128(18) 0.3351(18) 0.478(2) 0.166(10) Uiso 1 d . . .
OW7_9 O 1.049(2) 0.144(2) 0.425(3) 0.194(13) Uiso 1 d . . .

loop_
_atom_site_aniso_label
_atom_site_aniso_U_11
_atom_site_aniso_U_22
_atom_site_aniso_U_33
_atom_site_aniso_U_23
_atom_site_aniso_U_13
_atom_site_aniso_U_12
C1_1 0.084(11) 0.030(6) 0.064(10) -0.002(6) 0.037(9) -0.021(7)
C2_1 0.058(8) 0.023(5) 0.057(8) 0.004(5) 0.008(7) -0.021(5)
C3_1 0.068(9) 0.043(7) 0.023(6) -0.001(5) 0.013(6) -0.015(6)
C4_1 0.036(7) 0.058(8) 0.056(8) 0.016(7) 0.016(6) -0.006(6)
C5_1 0.069(10) 0.068(10) 0.054(9) -0.001(7) 0.024(8) -0.039(9)
C6_1 0.082(13) 0.13(2) 0.043(9) 0.000(11) 0.024(9) -0.019(13)
O2_1 0.069(6) 0.028(4) 0.059(6) -0.008(4) 0.027(5) -0.008(4)
O3_1 0.069(7) 0.062(6) 0.048(6) -0.008(5) 0.024(5) 0.004(5)
O4_1 0.070(7) 0.038(5) 0.046(5) 0.004(4) 0.026(5) -0.015(4)
O5_1 0.058(6) 0.056(6) 0.077(7) 0.027(6) 0.035(6) -0.002(5)
O6_1 0.105(10) 0.072(8) 0.066(8) 0.026(6) 0.031(7) -0.002(8)
C1_2 0.074(10) 0.033(7) 0.052(9) 0.007(6) 0.003(8) -0.028(7)
C2_2 0.072(10) 0.030(6) 0.039(7) 0.014(5) 0.006(7) 0.022(6)
C3_2 0.064(9) 0.041(7) 0.044(7) 0.009(5) 0.029(7) -0.001(6)
C4_2 0.060(8) 0.036(6) 0.027(6) -0.001(5) 0.005(6) -0.012(6)
C5_2 0.091(12) 0.080(11) 0.018(6) -0.009(6) 0.019(7) -0.032(10)
C6_2 0.100(18) 0.18(3) 0.054(12) 0.001(14) 0.026(12) -0.09(2)
O2_2 0.068(7) 0.046(5) 0.055(6) -0.011(5) 0.012(5) -0.013(5)
O3_2 0.052(6) 0.065(6) 0.047(5) -0.005(5) 0.022(5) 0.018(5)
O4_2 0.050(5) 0.031(4) 0.037(5) 0.006(3) 0.013(4) 0.007(4)
O5_2 0.081(8) 0.085(8) 0.049(6) 0.017(5) 0.011(6) -0.060(7)
O6_2 0.093(13) 0.29(3) 0.061(10) 0.092(15) -0.046(9) -0.093(18)
C1_3 0.056(9) 0.040(7) 0.080(11) 0.033(7) 0.034(8) 0.019(6)
C2_3 0.057(8) 0.035(6) 0.071(9) 0.019(6) 0.040(8) 0.016(6)
C3_3 0.055(8) 0.024(5) 0.063(9) 0.010(5) 0.039(7) 0.009(5)
C4_3 0.034(6) 0.027(5) 0.055(8) 0.020(5) 0.013(6) 0.012(5)
C5_3 0.050(7) 0.028(5) 0.036(6) 0.010(4) 0.015(6) -0.007(5)
C6_3 0.091(15) 0.066(11) 0.077(13) -0.009(9) 0.037(11) -0.015(10)
O2_3 0.056(5) 0.020(4) 0.055(5) 0.002(3) 0.020(4) 0.012(4)
O3_3 0.106(9) 0.033(5) 0.071(7) 0.003(4) 0.068(7) -0.003(5)
O4_3 0.056(6) 0.028(4) 0.050(5) -0.006(4) 0.015(5) -0.005(4)
O5_3 0.067(6) 0.028(4) 0.064(6) 0.004(4) 0.031(5) -0.013(4)
O6_3 0.106(13) 0.153(19) 0.105(13) -0.052(12) 0.056(11) -0.037(13)
C1_4 0.064(9) 0.026(6) 0.078(10) 0.004(6) 0.047(8) 0.002(6)
C2_4 0.058(8) 0.027(5) 0.047(7) -0.010(5) 0.022(6) -0.019(5)
C3_4 0.038(6) 0.035(6) 0.038(6) 0.008(5) 0.019(5) 0.000(5)
C4_4 0.047(7) 0.026(5) 0.050(7) 0.002(5) 0.034(6) 0.013(5)
C5_4 0.080(10) 0.038(7) 0.041(7) -0.004(5) 0.033(7) -0.007(6)
C6_4 0.098(14) 0.102(15) 0.034(8) 0.003(8) 0.035(9) 0.035(12)
O2_4 0.094(8) 0.041(5) 0.072(7) 0.002(5) 0.060(7) 0.006(5)
O3_4 0.069(6) 0.045(5) 0.062(6) 0.013(4) 0.047(6) 0.017(5)
O4_4 0.043(5) 0.036(4) 0.041(5) -0.001(3) 0.020(4) -0.012(4)
O5_4 0.038(4) 0.043(5) 0.041(5) 0.002(4) 0.014(4) 0.001(4)
O6_4 0.122(12) 0.051(6) 0.057(7) -0.002(5) 0.023(7) -0.017(7)
C1_5 0.052(8) 0.051(7) 0.051(8) -0.013(6) 0.029(7) 0.003(6)
C2_5 0.060(8) 0.025(5) 0.047(7) -0.007(5) 0.030(6) 0.000(5)
C3_5 0.055(8) 0.046(7) 0.024(6) 0.003(5) 0.008(6) 0.008(6)
C4_5 0.054(8) 0.046(7) 0.032(6) 0.006(5) 0.024(6) 0.010(6)
C5_5 0.056(8) 0.037(6) 0.038(7) 0.012(5) 0.026(6) 0.018(6)
C6_5 0.071(10) 0.058(8) 0.051(8) 0.002(6) 0.046(8) 0.004(7)
O2_5 0.076(7) 0.048(5) 0.051(6) 0.013(4) 0.039(5) 0.012(5)
O3_5 0.055(6) 0.090(9) 0.046(6) 0.018(6) 0.013(5) -0.006(6)
O4_5 0.055(5) 0.026(4) 0.055(5) -0.003(4) 0.026(5) 0.000(4)
O5_5 0.042(5) 0.056(6) 0.044(5) -0.009(4) 0.013(4) 0.005(4)
O6_5 0.098(9) 0.051(6) 0.039(5) -0.003(4) 0.039(6) -0.005(5)
C1_6 0.058(8) 0.038(6) 0.065(9) -0.002(6) 0.043(8) 0.018(6)
C2_6 0.061(9) 0.027(6) 0.074(10) -0.002(6) 0.030(8) 0.005(6)
C3_6 0.056(8) 0.022(5) 0.049(7) 0.001(5) 0.029(6) 0.004(5)
C4_6 0.054(8) 0.065(9) 0.054(9) -0.019(7) 0.031(7) 0.004(7)
C5_6 0.101(14) 0.062(10) 0.089(13) 0.000(9) 0.070(12) 0.003(10)
C6_6 0.088(15) 0.13(2) 0.062(12) 0.017(13) 0.013(11) -0.015(15)
O2_6 0.058(6) 0.035(4) 0.059(6) 0.011(4) 0.022(5) 0.008(4)
O3_6 0.077(7) 0.042(5) 0.052(6) -0.001(4) 0.026(5) 0.001(5)
O4_6 0.108(9) 0.027(4) 0.085(8) -0.016(5) 0.067(8) -0.003(5)
O5_6 0.068(7) 0.064(7) 0.059(7) -0.018(5) 0.034(6) 0.002(5)
O6_6 0.154(19) 0.17(2) 0.110(15) 0.007(15) 0.080(15) -0.004(17)
C1_7 0.092(12) 0.051(8) 0.093(12) -0.002(8) 0.079(11) -0.006(8)
C2_7 0.084(12) 0.060(9) 0.098(13) -0.039(9) 0.059(11) -0.055(9)
C3_7 0.104(13) 0.022(6) 0.072(10) -0.002(6) 0.053(10) -0.002(7)
C4_7 0.102(13) 0.036(7) 0.080(11) 0.000(7) 0.074(11) -0.010(8)
C5_7 0.112(15) 0.044(8) 0.066(10) -0.009(7) 0.058(11) -0.016(9)
C6_7 0.19(3) 0.081(13) 0.044(10) -0.007(9) 0.067(14) -0.021(15)
O2_7 0.105(10) 0.039(5) 0.103(10) 0.001(6) 0.063(8) -0.001(6)
O3_7 0.095(9) 0.044(6) 0.074(8) -0.005(5) 0.045(7) -0.022(6)
O4_7 0.093(8) 0.041(5) 0.057(6) -0.006(4) 0.048(6) -0.027(5)
O5_7 0.130(11) 0.043(6) 0.086(8) -0.003(5) 0.083(9) -0.005(6)

loop_
_geom_bond_atom_site_label_1
_geom_bond_atom_site_label_2
_geom_bond_distance
_geom_bond_site_symmetry_2
_geom_bond_publ_flag
C1_1 O4_7 1.390(16) . ?
C1_1 O5_1 1.408(18) . ?
C1_1 C2_1 1.504(19) . ?
C2_1 O2_1 1.442(16) . ?
C2_1 C3_1 1.516(18) . ?
C3_1 O3_1 1.467(15) . ?
C3_1 C4_1 1.509(17) . ?
C4_1 O4_1 1.437(16) . ?
C4_1 C5_1 1.506(19) . ?
C5_1 O5_1 1.420(17) . ?
C5_1 C6_1 1.54(2) . ?
C6_1 O6_1 1.45(2) . ?
O4_1 C1_2 1.42(2) . ?
C1_2 O5_2 1.402(17) . ?
C1_2 C2_2 1.55(2) . ?
C2_2 O2_2 1.424(16) . ?
C2_2 C3_2 1.510(17) . ?
C3_2 O3_2 1.439(15) . ?
C3_2 C4_2 1.529(17) . ?
C4_2 O4_2 1.413(14) . ?
C4_2 C5_2 1.576(18) . ?
C5_2 O5_2 1.441(17) . ?
C5_2 C6_2 1.52(2) . ?
C6_2 O6_2 1.36(3) . ?
O4_2 C1_3 1.406(18) . ?
C1_3 O5_3 1.396(18) . ?
C1_3 C2_3 1.528(17) . ?
C2_3 O2_3 1.416(17) . ?
C2_3 C3_3 1.573(15) . ?
C3_3 O3_3 1.420(14) . ?
C3_3 C4_3 1.516(17) . ?
C4_3 O4_3 1.440(13) . ?
C4_3 C5_3 1.536(15) . ?
C5_3 O5_3 1.446(14) . ?
C5_3 C6_3 1.509(19) . ?
C6_3 O6_3 1.31(2) . ?
O4_3 C1_4 1.424(17) . ?
C1_4 O5_4 1.413(15) . ?
C1_4 C2_4 1.509(17) . ?
C2_4 O2_4 1.430(15) . ?
C2_4 C3_4 1.554(16) . ?
C3_4 O3_4 1.421(14) . ?
C3_4 C4_4 1.528(15) . ?
C4_4 O4_4 1.423(14) . ?
C4_4 C5_4 1.546(16) . ?
C5_4 O5_4 1.448(16) . ?
C5_4 C6_4 1.535(17) . ?
C6_4 O6_4 1.44(2) . ?
O4_4 C1_5 1.407(17) . ?
C1_5 O5_5 1.403(14) . ?
C1_5 C2_5 1.491(18) . ?
C2_5 O2_5 1.423(14) . ?
C2_5 C3_5 1.547(17) . ?
C3_5 O3_5 1.414(15) . ?
C3_5 C4_5 1.495(15) . ?
C4_5 O4_5 1.410(15) . ?
C4_5 C5_5 1.540(16) . ?
C5_5 O5_5 1.439(16) . ?
C5_5 C6_5 1.522(15) . ?
C6_5 O6_5 1.436(17) . ?
O4_5 C1_6 1.441(15) . ?
C1_6 O5_6 1.407(16) . ?
C1_6 C2_6 1.48(2) . ?
C2_6 O2_6 1.431(16) . ?
C2_6 C3_6 1.537(15) . ?
C3_6 O3_6 1.395(16) . ?
C3_6 C4_6 1.496(17) . ?
C4_6 O4_6 1.424(16) . ?
C4_6 C5_6 1.53(2) . ?
C5_6 O5_6 1.446(19) . ?
C5_6 C6_6 1.55(2) . ?
C6_6 O6_6 1.44(3) . ?
O4_6 C1_7 1.42(2) . ?
C1_7 O5_7 1.396(18) . ?
C1_7 C2_7 1.50(2) . ?
C2_7 O2_7 1.44(2) . ?
C2_7 C3_7 1.52(2) . ?
C3_7 O3_7 1.435(17) . ?
C3_7 C4_7 1.519(18) . ?
C4_7 O4_7 1.420(18) . ?
C4_7 C5_7 1.537(19) . ?
C5_7 O5_7 1.43(2) . ?
C5_7 C6_7 1.53(2) . ?
C6_7 O1_8 1.44(2) . ?
O1_8 C2_8 1.466(18) . ?
C2_8 O11_8 1.225(17) . ?
C2_8 C3_8 1.406(18) . ?
C3_8 C4_8 1.399(19) . ?
C4_8 C5_8 1.520(15) . ?
C5_8 C10_8 1.398(19) . ?
C5_8 C6_8 1.399(19) . ?
C6_8 C7_8 1.400(16) . ?
C7_8 C8_8 1.393(16) . ?
C8_8 C9_8 1.399(16) . ?
C8_8 N12_8 1.482(16) . ?
C9_8 C10_8 1.397(16) . ?
